data_2310258
loop_
_publ_author_name
'Vold, C.L.'

_publ_section_title
;
 The crystal structure of Nb Zn2
;
_journal_name_full 'Acta Crystallographica (1,1948-23,1967)'
_journal_page_first 1289
_journal_page_last 1290
_journal_volume 14
_journal_year 1961
_chemical_formula_sum 'Nb Zn2'
_space_group_IT_number 194
_symmetry_space_group_name_Hall '-P 6c 2c'
_symmetry_space_group_name_H-M 'P 63/m m c'
_cell_angle_alpha 90
_cell_angle_beta 90
_cell_angle_gamma 120
_cell_formula_units_Z 8
_cell_length_a 5.05
_cell_length_b 5.05
_cell_length_c 16.32
_cell_volume 360.440
_citation_journal_id_ASTM ACCRA9
_cod_data_source_file Vold_ACCRA9_1961_1420.cif
_cod_data_source_block Nb1Zn2
_cod_original_cell_volume 360.4405
_cod_original_formula_sum 'Nb1 Zn2'
_cod_database_code 2310258

loop_
_symmetry_equiv_pos_as_xyz
x,y,z
x-y,x,z+1/2
-y,x-y,z
-x,-y,z+1/2
-x+y,-x,z
y,-x+y,z+1/2
-y,-x,-z+1/2
x-y,-y,-z
x,x-y,-z+1/2
y,x,-z
-x+y,y,-z+1/2
-x,-x+y,-z
-x,-y,-z
-x+y,-x,-z-1/2
y,-x+y,-z
x,y,-z-1/2
x-y,x,-z
-y,x-y,-z-1/2
y,x,z-1/2
-x+y,y,z
-x,-x+y,z-1/2
-y,-x,z
x-y,-y,z-1/2
x,x-y,z

loop_
_atom_site_label
_atom_site_type_symbol
_atom_site_fract_x
_atom_site_fract_y
_atom_site_fract_z
_atom_site_occupancy
_atom_site_U_iso_or_equiv
Zn2 Zn 0.5 0 0 1 0.0
Zn1 Zn 0.3333 0.6667 0.122 1 0.0
Nb1 Nb 0 0 0.092 1 0.0
Zn3 Zn 0.1717 0.3434 0.25 1 0.0
Nb2 Nb 0.3333 0.6667 0.8408 1 0.0
